data_7713759
loop_
_publ_author_name
'Chen, Juan'
'Chen, Chong-An'
'Zhang, Peng-Yun'
'Yang, Guo-Yu'

_publ_section_title
;
 Three new aluminoborates: From 1D tube to 3D framework
;
_journal_name_full 'Dalton Transactions'
_journal_paper_doi 10.1039/D3DT02374E
_journal_year 2023
_chemical_formula_sum 'Al4 B14 Cs6 H4 O32'
_chemical_formula_weight 1572.75
_space_group_crystal_system orthorhombic
_space_group_IT_number 60
_space_group_name_Hall '-P 2n 2ab'
_space_group_name_H-M_alt 'P b c n'
_atom_sites_solution_hydrogens difmap
_audit_creation_method SHELXL-2013
_audit_update_record
;
2023-02-28 deposited with the CCDC.	2023-08-18 downloaded from the CCDC.
;
_cell_angle_alpha 90
_cell_angle_beta 90
_cell_angle_gamma 90
_cell_formula_units_Z 2
_cell_length_a 12.2648(9)
_cell_length_b 15.2916(12)
_cell_length_c 9.9900(8)
_cell_measurement_reflns_used 3464
_cell_measurement_temperature 293(2)
_cell_measurement_theta_max 29.3480
_cell_measurement_theta_min 5.0990
_cell_volume 1873.6(3)
_computing_structure_refinement 'SHELXL-2013 (Sheldrick, 2013)'
_diffrn_ambient_temperature 293(2)
_diffrn_measured_fraction_theta_full 0.996
_diffrn_measured_fraction_theta_max 0.894
_diffrn_measurement_device_type 'Xcalibur, Atlas, Gemini ultra'
_diffrn_radiation_type MoK\a
_diffrn_radiation_wavelength 0.71073
_diffrn_reflns_av_R_equivalents 0.0318
_diffrn_reflns_av_unetI/netI 0.0282
_diffrn_reflns_Laue_measured_fraction_full 0.996
_diffrn_reflns_Laue_measured_fraction_max 0.894
_diffrn_reflns_limit_h_max 14
_diffrn_reflns_limit_h_min -16
_diffrn_reflns_limit_k_max 18
_diffrn_reflns_limit_k_min -20
_diffrn_reflns_limit_l_max 9
_diffrn_reflns_limit_l_min -13
_diffrn_reflns_number 8942
_diffrn_reflns_point_group_measured_fraction_full 0.996
_diffrn_reflns_point_group_measured_fraction_max 0.894
_diffrn_reflns_theta_full 25.242
_diffrn_reflns_theta_max 29.440
_diffrn_reflns_theta_min 3.745
_exptl_absorpt_coefficient_mu 5.970
_exptl_crystal_colour colorless
_exptl_crystal_density_diffrn 2.788
_exptl_crystal_description block
_exptl_crystal_F_000 1424
_refine_diff_density_max 3.363
_refine_diff_density_min -1.495
_refine_diff_density_rms 0.201
_refine_ls_extinction_coef 0.0070(4)
_refine_ls_extinction_expression Fc^*^=kFc[1+0.001xFc^2^\l^3^/sin(2\q)]^-1/4^
_refine_ls_extinction_method SHELXL
_refine_ls_goodness_of_fit_ref 1.026
_refine_ls_hydrogen_treatment constr
_refine_ls_matrix_type full
_refine_ls_number_parameters 129
_refine_ls_number_reflns 2330
_refine_ls_number_restraints 0
_refine_ls_restrained_S_all 1.026
_refine_ls_R_factor_all 0.0384
_refine_ls_R_factor_gt 0.0333
_refine_ls_shift/su_max 0.001
_refine_ls_shift/su_mean 0.000
_refine_ls_structure_factor_coef Fsqd
_refine_ls_weighting_details
;
 w=1/[\s^2^(Fo^2^)+(0.0602P)^2^+7.6785P]
 where P=(Fo^2^+2Fc^2^)/3
;
_refine_ls_weighting_scheme calc
_refine_ls_wR_factor_gt 0.0960
_refine_ls_wR_factor_ref 0.1005
_reflns_Friedel_coverage 0.000
_reflns_number_gt 2073
_reflns_number_total 2330
_reflns_threshold_expression 'I > 2\s(I)'
_cod_data_source_file d3dt02374e2.cif
_cod_data_source_block ASD
_cod_original_formula_sum 'H4 Al4 B14 Cs6 O32'
_cod_database_code 7713759
_shelx_space_group_comment
;
The symmetry employed for this shelxl refinement is uniquely defined
by the following loop, which should always be used as a source of
symmetry information in preference to the above space-group names.
They are only intended as comments.
;
_shelxl_version_number 2013-2

loop_
_space_group_symop_operation_xyz
'x, y, z'
'-x+1/2, -y+1/2, z+1/2'
'-x, y, -z+1/2'
'x+1/2, -y+1/2, -z'
'-x, -y, -z'
'x-1/2, y-1/2, -z-1/2'
'x, -y, z-1/2'
'-x-1/2, y-1/2, z'

loop_
_atom_site_label
_atom_site_type_symbol
_atom_site_fract_x
_atom_site_fract_y
_atom_site_fract_z
_atom_site_U_iso_or_equiv
_atom_site_adp_type
_atom_site_occupancy
_atom_site_site_symmetry_order
_atom_site_calc_flag
_atom_site_refinement_flags_posn
_atom_site_refinement_flags_adp
_atom_site_refinement_flags_occupancy
_atom_site_disorder_assembly
_atom_site_disorder_group
B1 B 0.4174(4) 0.7026(3) 0.4490(5) 0.0168(9) Uani 1 1 d . . . . .
B2 B 0.5000 0.7761(5) 0.2500 0.0164(13) Uani 1 2 d S T P . .
B3 B 0.5577(4) 0.8120(3) 0.4810(5) 0.0151(9) Uani 1 1 d . . . . .
B4 B 0.2676(4) 0.4451(3) 0.6531(5) 0.0168(9) Uani 1 1 d . . . . .
O1 O 0.6239(3) 0.8545(2) 0.5657(3) 0.0201(6) Uani 1 1 d . . . . .
O2 O 0.5560(3) 0.8305(2) 0.3475(3) 0.0192(7) Uani 1 1 d . . . . .
O3 O 0.4179(3) 0.7203(2) 0.3154(3) 0.0220(7) Uani 1 1 d . . . . .
O4 O 0.4875(3) 0.7490(2) 0.5328(3) 0.0198(6) Uani 1 1 d . . . . .
O5 O 0.3497(3) 0.6433(3) 0.5014(3) 0.0277(8) Uani 1 1 d . . . . .
O6 O 0.2224(3) 0.4963(2) 0.5574(3) 0.0205(7) Uani 1 1 d . . . . .
O7 O 0.2548(3) 0.4628(2) 0.7844(3) 0.0171(6) Uani 1 1 d . . . . .
O8 O 0.3218(4) 0.3714(3) 0.6118(4) 0.0529(14) Uani 1 1 d . . . . .
H8 H 0.3590 0.3351 0.6708 0.063 Uiso 1 1 d R U . . .
Al Al 0.24077(10) 0.58018(8) 0.44465(12) 0.0115(3) Uani 1 1 d . . . . .
Cs1 Cs 0.5000 1.01455(3) 0.2500 0.02368(16) Uani 1 2 d S T P . .
Cs2 Cs 0.31087(3) 0.66474(2) 0.80395(3) 0.02836(15) Uani 1 1 d . . . . .

loop_
_atom_site_aniso_label
_atom_site_aniso_U_11
_atom_site_aniso_U_22
_atom_site_aniso_U_33
_atom_site_aniso_U_23
_atom_site_aniso_U_13
_atom_site_aniso_U_12
B1 0.016(2) 0.020(2) 0.014(2) -0.0016(17) -0.0025(18) -0.0054(18)
B2 0.022(3) 0.018(3) 0.009(3) 0.000 -0.005(2) 0.000
B3 0.018(2) 0.016(2) 0.011(2) -0.0010(16) -0.0033(17) -0.0010(18)
B4 0.021(2) 0.016(2) 0.014(2) 0.0020(17) 0.0033(19) 0.0016(18)
O1 0.0235(16) 0.0229(15) 0.0140(15) 0.0013(12) -0.0048(13) -0.0107(13)
O2 0.0279(16) 0.0203(16) 0.0095(14) 0.0018(11) -0.0036(13) -0.0064(12)
O3 0.0278(17) 0.0273(17) 0.0111(15) -0.0006(12) -0.0057(13) -0.0111(14)
O4 0.0253(16) 0.0244(15) 0.0098(14) -0.0010(12) -0.0025(12) -0.0091(13)
O5 0.0299(19) 0.0366(19) 0.0165(17) -0.0007(14) -0.0010(14) -0.0170(16)
O6 0.0251(16) 0.0223(15) 0.0141(15) 0.0078(12) -0.0007(13) 0.0012(13)
O7 0.0246(16) 0.0173(14) 0.0094(13) 0.0025(11) 0.0011(12) -0.0004(13)
O8 0.086(4) 0.059(3) 0.0138(18) -0.0042(19) -0.005(2) 0.054(3)
Al 0.0136(6) 0.0139(6) 0.0071(5) 0.0005(4) 0.0003(4) -0.0009(4)
Cs1 0.0163(2) 0.0229(2) 0.0319(3) 0.000 0.00233(16) 0.000
Cs2 0.0359(2) 0.0288(2) 0.0204(2) -0.00580(11) -0.00390(12) -0.00060(12)

loop_
_atom_type_symbol
_atom_type_description
_atom_type_scat_dispersion_real
_atom_type_scat_dispersion_imag
_atom_type_scat_source
Al Al 0.0645 0.0514 'International Tables Vol C Tables 4.2.6.8 and 6.1.1.4'
B B 0.0013 0.0007 'International Tables Vol C Tables 4.2.6.8 and 6.1.1.4'
Cs Cs -0.3680 2.1192 'International Tables Vol C Tables 4.2.6.8 and 6.1.1.4'
H H 0.0000 0.0000 'International Tables Vol C Tables 4.2.6.8 and 6.1.1.4'
O O 0.0106 0.0060 'International Tables Vol C Tables 4.2.6.8 and 6.1.1.4'

loop_
_geom_angle_atom_site_label_1
_geom_angle_atom_site_label_2
_geom_angle_atom_site_label_3
_geom_angle
_geom_angle_site_symmetry_1
_geom_angle_site_symmetry_3
_geom_angle_publ_flag
O5 B1 O3 121.4(4) . . ?
O5 B1 O4 119.6(4) . . ?
O3 B1 O4 119.0(4) . . ?
O5 B1 Cs2 93.2(3) . 2_564 ?
O3 B1 Cs2 61.1(2) . 2_564 ?
O4 B1 Cs2 114.6(3) . 2_564 ?
O5 B1 Cs2 47.3(2) . . ?
O3 B1 Cs2 160.2(3) . . ?
O4 B1 Cs2 74.4(2) . . ?
Cs2 B1 Cs2 100.68(12) 2_564 . ?
O2 B2 O2 110.3(5) . 3_655 ?
O2 B2 O3 110.93(18) . . ?
O2 B2 O3 107.82(19) 3_655 . ?
O2 B2 O3 107.82(19) . 3_655 ?
O2 B2 O3 110.93(18) 3_655 3_655 ?
O3 B2 O3 109.1(5) . 3_655 ?
O2 B2 Cs1 55.1(3) . . ?
O2 B2 Cs1 55.1(3) 3_655 . ?
O3 B2 Cs1 125.4(3) . . ?
O3 B2 Cs1 125.5(3) 3_655 . ?
O2 B2 Cs2 60.33(14) . 4_566 ?
O2 B2 Cs2 103.5(2) 3_655 4_566 ?
O3 B2 Cs2 148.4(3) . 4_566 ?
O3 B2 Cs2 54.09(18) 3_655 4_566 ?
Cs1 B2 Cs2 76.79(10) . 4_566 ?
O2 B2 Cs2 103.5(2) . 2_564 ?
O2 B2 Cs2 60.33(14) 3_655 2_564 ?
O3 B2 Cs2 54.09(18) . 2_564 ?
O3 B2 Cs2 148.4(3) 3_655 2_564 ?
Cs1 B2 Cs2 76.79(10) . 2_564 ?
Cs2 B2 Cs2 153.6(2) 4_566 2_564 ?
O1 B3 O2 121.7(4) . . ?
O1 B3 O4 118.4(4) . . ?
O2 B3 O4 119.9(4) . . ?
O1 B3 Cs2 69.2(2) . 3_656 ?
O2 B3 Cs2 137.7(3) . 3_656 ?
O4 B3 Cs2 67.2(2) . 3_656 ?
O1 B3 Cs1 48.4(2) . 5_676 ?
O2 B3 Cs1 122.6(3) . 5_676 ?
O4 B3 Cs1 95.9(3) . 5_676 ?
Cs2 B3 Cs1 95.70(11) 3_656 5_676 ?
O1 B3 Cs1 95.6(3) . . ?
O2 B3 Cs1 42.2(2) . . ?
O4 B3 Cs1 130.8(3) . . ?
Cs2 B3 Cs1 161.76(15) 3_656 . ?
Cs1 B3 Cs1 80.40(9) 5_676 . ?
O7 B4 O6 121.5(4) . . ?
O7 B4 O8 121.0(4) . . ?
O6 B4 O8 117.4(4) . . ?
O7 B4 Cs1 65.4(2) . 2_565 ?
O6 B4 Cs1 73.0(2) . 2_565 ?
O8 B4 Cs1 133.4(4) . 2_565 ?
O7 B4 Cs2 56.0(2) . . ?
O6 B4 Cs2 79.8(3) . . ?
O8 B4 Cs2 142.6(4) . . ?
Cs1 B4 Cs2 82.04(10) 2_565 . ?
O7 B4 Cs2 166.0(3) . 7_565 ?
O6 B4 Cs2 71.0(2) . 7_565 ?
O8 B4 Cs2 46.6(2) . 7_565 ?
Cs1 B4 Cs2 116.93(14) 2_565 7_565 ?
Cs2 B4 Cs2 136.93(14) . 7_565 ?
B3 O1 Al 137.3(3) . 4_566 ?
B3 O1 Cs1 112.9(3) . 5_676 ?
Al O1 Cs1 93.86(13) 4_566 5_676 ?
B3 O1 Cs2 88.3(3) . 3_656 ?
Al O1 Cs2 109.22(15) 4_566 3_656 ?
Cs1 O1 Cs2 116.94(10) 5_676 3_656 ?
B3 O2 B2 123.0(3) . . ?
B3 O2 Cs1 120.4(3) . . ?
B2 O2 Cs1 101.9(3) . . ?
B3 O2 Cs2 114.7(3) . 4_566 ?
B2 O2 Cs2 98.36(15) . 4_566 ?
Cs1 O2 Cs2 92.52(8) . 4_566 ?
B1 O3 B2 123.6(3) . . ?
B1 O3 Cs2 97.8(3) . 2_564 ?
B2 O3 Cs2 104.8(3) . 2_564 ?
B3 O4 B1 120.7(4) . . ?
B3 O4 Cs2 89.4(2) . 3_656 ?
B1 O4 Cs2 124.9(3) . 3_656 ?
B3 O4 Cs2 151.1(3) . . ?
B1 O4 Cs2 84.3(2) . . ?
Cs2 O4 Cs2 86.53(7) 3_656 . ?
B1 O5 Al 136.4(3) . . ?
B1 O5 Cs2 114.1(3) . . ?
Al O5 Cs2 105.06(15) . . ?
B4 O6 Al 147.0(3) . . ?
B4 O6 Cs1 84.2(3) . 2_565 ?
Al O6 Cs1 121.35(16) . 2_565 ?
B4 O6 Cs2 88.8(3) . 7_565 ?
Al O6 Cs2 90.57(13) . 7_565 ?
Cs1 O6 Cs2 126.95(10) 2_565 7_565 ?
B4 O6 Cs2 79.3(3) . . ?
Al O6 Cs2 83.07(12) . . ?
Cs1 O6 Cs2 83.76(7) 2_565 . ?
Cs2 O6 Cs2 145.93(10) 7_565 . ?
B4 O7 Al 146.2(3) . 7_566 ?
B4 O7 Cs1 91.8(3) . 2_565 ?
Al O7 Cs1 92.52(13) 7_566 2_565 ?
B4 O7 Cs2 103.3(3) . . ?
Al O7 Cs2 109.46(14) 7_566 . ?
Cs1 O7 Cs2 96.58(9) 2_565 . ?
B4 O8 Cs2 114.9(3) . 7_565 ?
B4 O8 H8 122.5 . . ?
Cs2 O8 H8 122.6 7_565 . ?
O6 Al O7 109.47(17) . 7_565 ?
O6 Al O5 107.45(18) . . ?
O7 Al O5 115.66(17) 7_565 . ?
O6 Al O1 110.93(17) . 4_466 ?
O7 Al O1 104.01(16) 7_565 4_466 ?
O5 Al O1 109.32(19) . 4_466 ?
O6 Al Cs1 92.15(12) . 6_556 ?
O7 Al Cs1 59.27(11) 7_565 6_556 ?
O5 Al Cs1 159.92(14) . 6_556 ?
O1 Al Cs1 57.77(12) 4_466 6_556 ?
O6 Al Cs2 71.02(12) . . ?
O7 Al Cs2 161.46(12) 7_565 . ?
O5 Al Cs2 49.45(12) . . ?
O1 Al Cs2 92.61(12) 4_466 . ?
Cs1 Al Cs2 138.81(3) 6_556 . ?
O6 Al Cs2 64.54(12) . 7_565 ?
O7 Al Cs2 46.92(11) 7_565 7_565 ?
O5 Al Cs2 117.22(15) . 7_565 ?
O1 Al Cs2 132.41(12) 4_466 7_565 ?
Cs1 Al Cs2 74.76(2) 6_556 7_565 ?
Cs2 Al Cs2 124.87(3) . 7_565 ?
O6 Al Cs2 153.17(13) . 2_564 ?
O7 Al Cs2 93.33(11) 7_565 2_564 ?
O5 Al Cs2 73.14(14) . 2_564 ?
O1 Al Cs2 47.58(11) 4_466 2_564 ?
Cs1 Al Cs2 87.44(3) 6_556 2_564 ?
Cs2 Al Cs2 91.91(2) . 2_564 ?
Cs2 Al Cs2 140.16(3) 7_565 2_564 ?
O2 Cs1 O2 45.91(12) 3_655 . ?
O2 Cs1 O1 132.11(9) 3_655 5_676 ?
O2 Cs1 O1 120.87(9) . 5_676 ?
O2 Cs1 O1 120.87(9) 3_655 7_575 ?
O2 Cs1 O1 132.11(9) . 7_575 ?
O1 Cs1 O1 100.01(11) 5_676 7_575 ?
O2 Cs1 O7 106.75(9) 3_655 4_566 ?
O2 Cs1 O7 85.03(9) . 4_566 ?
O1 Cs1 O7 118.42(8) 5_676 4_566 ?
O1 Cs1 O7 51.94(8) 7_575 4_566 ?
O2 Cs1 O7 85.03(9) 3_655 2_564 ?
O2 Cs1 O7 106.75(9) . 2_564 ?
O1 Cs1 O7 51.94(8) 5_676 2_564 ?
O1 Cs1 O7 118.42(8) 7_575 2_564 ?
O7 Cs1 O7 167.44(11) 4_566 2_564 ?
O2 Cs1 O6 65.63(8) 3_655 2_564 ?
O2 Cs1 O6 108.74(8) . 2_564 ?
O1 Cs1 O6 88.50(8) 5_676 2_564 ?
O1 Cs1 O6 95.16(8) 7_575 2_564 ?
O7 Cs1 O6 138.52(8) 4_566 2_564 ?
O7 Cs1 O6 42.41(8) 2_564 2_564 ?
O2 Cs1 O6 108.74(8) 3_655 4_566 ?
O2 Cs1 O6 65.63(8) . 4_566 ?
O1 Cs1 O6 95.16(8) 5_676 4_566 ?
O1 Cs1 O6 88.50(8) 7_575 4_566 ?
O7 Cs1 O6 42.41(8) 4_566 4_566 ?
O7 Cs1 O6 138.52(8) 2_564 4_566 ?
O6 Cs1 O6 174.31(11) 2_564 4_566 ?
O2 Cs1 B4 117.66(10) 3_655 4_566 ?
O2 Cs1 B4 82.10(10) . 4_566 ?
O1 Cs1 B4 100.49(10) 5_676 4_566 ?
O1 Cs1 B4 65.79(10) 7_575 4_566 ?
O7 Cs1 B4 22.81(10) 4_566 4_566 ?
O7 Cs1 B4 152.00(10) 2_564 4_566 ?
O6 Cs1 B4 159.96(10) 2_564 4_566 ?
O6 Cs1 B4 22.80(10) 4_566 4_566 ?
O2 Cs1 B4 82.10(10) 3_655 2_564 ?
O2 Cs1 B4 117.66(10) . 2_564 ?
O1 Cs1 B4 65.79(10) 5_676 2_564 ?
O1 Cs1 B4 100.49(10) 7_575 2_564 ?
O7 Cs1 B4 152.00(10) 4_566 2_564 ?
O7 Cs1 B4 22.81(10) 2_564 2_564 ?
O6 Cs1 B4 22.80(10) 2_564 2_564 ?
O6 Cs1 B4 159.96(10) 4_566 2_564 ?
B4 Cs1 B4 159.56(16) 4_566 2_564 ?
O2 Cs1 B2 22.95(6) 3_655 . ?
O2 Cs1 B2 22.95(6) . . ?
O1 Cs1 B2 130.00(6) 5_676 . ?
O1 Cs1 B2 130.00(6) 7_575 . ?
O7 Cs1 B2 96.28(6) 4_566 . ?
O7 Cs1 B2 96.28(6) 2_564 . ?
O6 Cs1 B2 87.16(6) 2_564 . ?
O6 Cs1 B2 87.16(6) 4_566 . ?
B4 Cs1 B2 100.22(8) 4_566 . ?
B4 Cs1 B2 100.22(8) 2_564 . ?
O2 Cs1 Al 105.27(7) 3_655 6_666 ?
O2 Cs1 Al 103.86(7) . 6_666 ?
O1 Cs1 Al 121.94(6) 5_676 6_666 ?
O1 Cs1 Al 28.36(6) 7_575 6_666 ?
O7 Cs1 Al 28.21(6) 4_566 6_666 ?
O7 Cs1 Al 145.23(6) 2_564 6_666 ?
O6 Cs1 Al 111.39(6) 2_564 6_666 ?
O6 Cs1 Al 70.27(6) 4_566 6_666 ?
B4 Cs1 Al 48.73(8) 4_566 6_666 ?
B4 Cs1 Al 124.24(9) 2_564 6_666 ?
B2 Cs1 Al 105.846(19) . 6_666 ?
O5 Cs2 O8 160.09(14) . 7_566 ?
O5 Cs2 O7 82.49(9) . . ?
O8 Cs2 O7 84.11(10) 7_566 . ?
O5 Cs2 O4 114.82(9) . 3_656 ?
O8 Cs2 O4 62.71(10) 7_566 3_656 ?
O7 Cs2 O4 125.87(8) . 3_656 ?
O5 Cs2 O1 116.52(9) . 3_656 ?
O8 Cs2 O1 75.86(10) 7_566 3_656 ?
O7 Cs2 O1 159.95(8) . 3_656 ?
O4 Cs2 O1 42.26(8) 3_656 3_656 ?
O5 Cs2 O3 102.81(9) . 2_565 ?
O8 Cs2 O3 95.52(13) 7_566 2_565 ?
O7 Cs2 O3 109.59(8) . 2_565 ?
O4 Cs2 O3 114.78(8) 3_656 2_565 ?
O1 Cs2 O3 73.93(8) 3_656 2_565 ?
O5 Cs2 O2 73.37(9) . 4_466 ?
O8 Cs2 O2 118.07(11) 7_566 4_466 ?
O7 Cs2 O2 78.37(8) . 4_466 ?
O4 Cs2 O2 154.21(8) 3_656 4_466 ?
O1 Cs2 O2 111.95(7) 3_656 4_466 ?
O3 Cs2 O2 40.70(8) 2_565 4_466 ?
O5 Cs2 B3 126.82(10) . 3_656 ?
O8 Cs2 B3 59.42(11) 7_566 3_656 ?
O7 Cs2 B3 139.76(10) . 3_656 ?
O4 Cs2 B3 23.38(10) 3_656 3_656 ?
O1 Cs2 B3 22.50(9) 3_656 3_656 ?
O3 Cs2 B3 91.57(10) 2_565 3_656 ?
O2 Cs2 B3 131.87(9) 4_466 3_656 ?
O5 Cs2 O6 130.35(9) . 7_566 ?
O8 Cs2 O6 38.81(9) 7_566 7_566 ?
O7 Cs2 O6 47.87(7) . 7_566 ?
O4 Cs2 O6 98.32(8) 3_656 7_566 ?
O1 Cs2 O6 112.91(8) 3_656 7_566 ?
O3 Cs2 O6 94.67(8) 2_565 7_566 ?
O2 Cs2 O6 92.77(8) 4_466 7_566 ?
B3 Cs2 O6 98.23(9) 3_656 7_566 ?
O5 Cs2 O4 39.41(8) . . ?
O8 Cs2 O4 139.16(10) 7_566 . ?
O7 Cs2 O4 114.92(8) . . ?
O4 Cs2 O4 77.45(9) 3_656 . ?
O1 Cs2 O4 80.78(8) 3_656 . ?
O3 Cs2 O4 109.64(8) 2_565 . ?
O2 Cs2 O4 101.56(7) 4_466 . ?
B3 Cs2 O4 87.47(9) 3_656 . ?
O6 Cs2 O4 154.92(7) 7_566 . ?
O5 Cs2 B4 61.83(10) . . ?
O8 Cs2 B4 104.16(12) 7_566 . ?
O7 Cs2 B4 20.66(9) . . ?
O4 Cs2 B4 132.37(10) 3_656 . ?
O1 Cs2 B4 174.09(10) 3_656 . ?
O3 Cs2 B4 111.87(10) 2_565 . ?
O2 Cs2 B4 73.39(9) 4_466 . ?
B3 Cs2 B4 153.38(11) 3_656 . ?
O6 Cs2 B4 68.52(9) 7_566 . ?
O4 Cs2 B4 95.82(9) . . ?
O5 Cs2 O6 47.31(8) . . ?
O8 Cs2 O6 122.70(9) 7_566 . ?
O7 Cs2 O6 38.97(7) . . ?
O4 Cs2 O6 146.36(8) 3_656 . ?
O1 Cs2 O6 160.96(7) 3_656 . ?
O3 Cs2 O6 98.23(8) 2_565 . ?
O2 Cs2 O6 57.62(7) 4_466 . ?
B3 Cs2 O6 169.54(10) 3_656 . ?
O6 Cs2 O6 84.65(3) 7_566 . ?
O4 Cs2 O6 85.82(7) . . ?
B4 Cs2 O6 20.97(9) . . ?

loop_
_geom_bond_atom_site_label_1
_geom_bond_atom_site_label_2
_geom_bond_distance
_geom_bond_site_symmetry_2
_geom_bond_publ_flag
B1 O5 1.336(6) . ?
B1 O3 1.362(6) . ?
B1 O4 1.394(6) . ?
B1 Cs2 3.749(5) 2_564 ?
B1 Cs2 3.823(5) . ?
B2 O2 1.453(5) . ?
B2 O2 1.453(5) 3_655 ?
B2 O3 1.473(5) . ?
B2 O3 1.473(5) 3_655 ?
B2 Cs1 3.646(7) . ?
B2 Cs2 3.9554(17) 4_566 ?
B2 Cs2 3.9554(17) 2_564 ?
B3 O1 1.342(6) . ?
B3 O2 1.363(6) . ?
B3 O4 1.391(6) . ?
B3 Cs2 3.505(5) 3_656 ?
B3 Cs1 3.842(5) 5_676 ?
B3 Cs1 3.927(5) . ?
B4 O7 1.349(6) . ?
B4 O6 1.355(6) . ?
B4 O8 1.371(6) . ?
B4 Cs1 3.477(5) 2_565 ?
B4 Cs2 3.719(5) . ?
B4 Cs2 3.908(5) 7_565 ?
O1 Al 1.750(3) 4_566 ?
O1 Cs1 3.116(3) 5_676 ?
O1 Cs2 3.279(3) 3_656 ?
O2 Cs1 3.057(3) . ?
O2 Cs2 3.474(3) 4_566 ?
O3 Cs2 3.313(4) 2_564 ?
O4 Cs2 3.231(3) 3_656 ?
O4 Cs2 3.700(3) . ?
O5 Al 1.743(4) . ?
O5 Cs2 3.077(3) . ?
O6 Al 1.722(3) . ?
O6 Cs1 3.343(3) 2_565 ?
O6 Cs2 3.695(3) 7_565 ?
O6 Cs2 3.726(3) . ?
O7 Al 1.739(3) 7_566 ?
O7 Cs1 3.163(3) 2_565 ?
O7 Cs2 3.169(3) . ?
O8 Cs2 3.128(4) 7_565 ?
O8 H8 0.9302 . ?
Al O7 1.739(3) 7_565 ?
Al O1 1.750(3) 4_466 ?
Al Cs1 3.6754(12) 6_556 ?
Al Cs2 3.9109(13) . ?
Al Cs2 4.0917(12) 7_565 ?
Al Cs2 4.1942(12) 2_564 ?
Cs1 O2 3.057(3) 3_655 ?
Cs1 O1 3.116(3) 5_676 ?
Cs1 O1 3.116(3) 7_575 ?
Cs1 O7 3.163(3) 4_566 ?
Cs1 O7 3.163(3) 2_564 ?
Cs1 O6 3.342(3) 2_564 ?
Cs1 O6 3.342(3) 4_566 ?
Cs1 B4 3.477(5) 4_566 ?
Cs1 B4 3.477(5) 2_564 ?
Cs1 Al 3.6754(12) 6_666 ?
Cs2 O8 3.128(4) 7_566 ?
Cs2 O4 3.231(3) 3_656 ?
Cs2 O1 3.279(3) 3_656 ?
Cs2 O3 3.313(4) 2_565 ?
Cs2 O2 3.474(3) 4_466 ?
Cs2 B3 3.505(5) 3_656 ?
Cs2 O6 3.695(3) 7_566 ?

loop_
_geom_torsion_atom_site_label_1
_geom_torsion_atom_site_label_2
_geom_torsion_atom_site_label_3
_geom_torsion_atom_site_label_4
_geom_torsion
_geom_torsion_site_symmetry_1
_geom_torsion_site_symmetry_2
_geom_torsion_site_symmetry_3
_geom_torsion_site_symmetry_4
_geom_torsion_publ_flag
O2 B3 O1 Al -17.1(8) . . . 4_566 ?
O4 B3 O1 Al 164.4(3) . . . 4_566 ?
Cs2 B3 O1 Al 116.9(4) 3_656 . . 4_566 ?
Cs1 B3 O1 Al -124.4(5) 5_676 . . 4_566 ?
Cs1 B3 O1 Al -52.6(5) . . . 4_566 ?
O2 B3 O1 Cs1 107.3(4) . . . 5_676 ?
O4 B3 O1 Cs1 -71.2(4) . . . 5_676 ?
Cs2 B3 O1 Cs1 -118.64(18) 3_656 . . 5_676 ?
Cs1 B3 O1 Cs1 71.8(2) . . . 5_676 ?
O2 B3 O1 Cs2 -134.1(4) . . . 3_656 ?
O4 B3 O1 Cs2 47.5(4) . . . 3_656 ?
Cs1 B3 O1 Cs2 118.64(18) 5_676 . . 3_656 ?
Cs1 B3 O1 Cs2 -169.53(11) . . . 3_656 ?
O1 B3 O2 B2 168.9(4) . . . . ?
O4 B3 O2 B2 -12.6(7) . . . . ?
Cs2 B3 O2 B2 75.5(6) 3_656 . . . ?
Cs1 B3 O2 B2 -133.2(3) 5_676 . . . ?
Cs1 B3 O2 B2 -131.8(5) . . . . ?
O1 B3 O2 Cs1 -59.3(5) . . . . ?
O4 B3 O2 Cs1 119.2(4) . . . . ?
Cs2 B3 O2 Cs1 -152.7(2) 3_656 . . . ?
Cs1 B3 O2 Cs1 -1.4(4) 5_676 . . . ?
O1 B3 O2 Cs2 49.7(5) . . . 4_566 ?
O4 B3 O2 Cs2 -131.8(4) . . . 4_566 ?
Cs2 B3 O2 Cs2 -43.7(5) 3_656 . . 4_566 ?
Cs1 B3 O2 Cs2 107.6(3) 5_676 . . 4_566 ?
Cs1 B3 O2 Cs2 109.0(3) . . . 4_566 ?
O2 B2 O2 B3 138.9(4) 3_655 . . . ?
O3 B2 O2 B3 19.5(6) . . . . ?
O3 B2 O2 B3 -99.9(4) 3_655 . . . ?
Cs1 B2 O2 B3 138.9(4) . . . . ?
Cs2 B2 O2 B3 -126.7(4) 4_566 . . . ?
Cs2 B2 O2 B3 75.9(4) 2_564 . . . ?
O2 B2 O2 Cs1 0.000(1) 3_655 . . . ?
O3 B2 O2 Cs1 -119.4(3) . . . . ?
O3 B2 O2 Cs1 121.2(3) 3_655 . . . ?
Cs2 B2 O2 Cs1 94.38(12) 4_566 . . . ?
Cs2 B2 O2 Cs1 -63.00(17) 2_564 . . . ?
O2 B2 O2 Cs2 -94.38(12) 3_655 . . 4_566 ?
O3 B2 O2 Cs2 146.3(3) . . . 4_566 ?
O3 B2 O2 Cs2 26.9(4) 3_655 . . 4_566 ?
Cs1 B2 O2 Cs2 -94.38(12) . . . 4_566 ?
Cs2 B2 O2 Cs2 -157.39(10) 2_564 . . 4_566 ?
O5 B1 O3 B2 -171.7(5) . . . . ?
O4 B1 O3 B2 9.8(7) . . . . ?
Cs2 B1 O3 B2 113.6(4) 2_564 . . . ?
Cs2 B1 O3 B2 138.8(8) . . . . ?
O5 B1 O3 Cs2 74.7(5) . . . 2_564 ?
O4 B1 O3 Cs2 -103.8(4) . . . 2_564 ?
Cs2 B1 O3 Cs2 25.2(9) . . . 2_564 ?
O2 B2 O3 B1 -18.2(6) . . . . ?
O2 B2 O3 B1 -139.1(4) 3_655 . . . ?
O3 B2 O3 B1 100.4(4) 3_655 . . . ?
Cs1 B2 O3 B1 -79.6(4) . . . . ?
Cs2 B2 O3 B1 48.8(8) 4_566 . . . ?
Cs2 B2 O3 B1 -110.1(5) 2_564 . . . ?
O2 B2 O3 Cs2 91.8(3) . . . 2_564 ?
O2 B2 O3 Cs2 -29.0(4) 3_655 . . 2_564 ?
O3 B2 O3 Cs2 -149.54(17) 3_655 . . 2_564 ?
Cs1 B2 O3 Cs2 30.46(17) . . . 2_564 ?
Cs2 B2 O3 Cs2 158.9(4) 4_566 . . 2_564 ?
O1 B3 O4 B1 -179.6(4) . . . . ?
O2 B3 O4 B1 1.9(7) . . . . ?
Cs2 B3 O4 B1 -131.2(4) 3_656 . . . ?
Cs1 B3 O4 B1 135.1(4) 5_676 . . . ?
Cs1 B3 O4 B1 52.6(5) . . . . ?
O1 B3 O4 Cs2 -48.4(4) . . . 3_656 ?
O2 B3 O4 Cs2 133.2(4) . . . 3_656 ?
Cs1 B3 O4 Cs2 -93.70(11) 5_676 . . 3_656 ?
Cs1 B3 O4 Cs2 -176.1(3) . . . 3_656 ?
O1 B3 O4 Cs2 33.4(8) . . . . ?
O2 B3 O4 Cs2 -145.1(4) . . . . ?
Cs2 B3 O4 Cs2 81.7(5) 3_656 . . . ?
Cs1 B3 O4 Cs2 -11.9(6) 5_676 . . . ?
Cs1 B3 O4 Cs2 -94.4(6) . . . . ?
O5 B1 O4 B3 -179.1(4) . . . . ?
O3 B1 O4 B3 -0.6(7) . . . . ?
Cs2 B1 O4 B3 -69.9(4) 2_564 . . . ?
Cs2 B1 O4 B3 -164.7(4) . . . . ?
O5 B1 O4 Cs2 67.3(5) . . . 3_656 ?
O3 B1 O4 Cs2 -114.1(4) . . . 3_656 ?
Cs2 B1 O4 Cs2 176.55(11) 2_564 . . 3_656 ?
Cs2 B1 O4 Cs2 81.7(2) . . . 3_656 ?
O5 B1 O4 Cs2 -14.5(4) . . . . ?
O3 B1 O4 Cs2 164.1(4) . . . . ?
Cs2 B1 O4 Cs2 94.81(19) 2_564 . . . ?
O3 B1 O5 Al -7.4(8) . . . . ?
O4 B1 O5 Al 171.2(4) . . . . ?
Cs2 B1 O5 Al 50.4(5) 2_564 . . . ?
Cs2 B1 O5 Al 152.1(6) . . . . ?
O3 B1 O5 Cs2 -159.4(4) . . . . ?
O4 B1 O5 Cs2 19.1(6) . . . . ?
Cs2 B1 O5 Cs2 -101.6(2) 2_564 . . . ?
O7 B4 O6 Al 97.8(7) . . . . ?
O8 B4 O6 Al -85.9(7) . . . . ?
Cs1 B4 O6 Al 143.5(6) 2_565 . . . ?
Cs2 B4 O6 Al 58.8(5) . . . . ?
Cs2 B4 O6 Al -89.2(5) 7_565 . . . ?
O7 B4 O6 Cs1 -45.7(4) . . . 2_565 ?
O8 B4 O6 Cs1 130.6(5) . . . 2_565 ?
Cs2 B4 O6 Cs1 -84.72(7) . . . 2_565 ?
Cs2 B4 O6 Cs1 127.34(9) 7_565 . . 2_565 ?
O7 B4 O6 Cs2 -173.0(4) . . . 7_565 ?
O8 B4 O6 Cs2 3.2(5) . . . 7_565 ?
Cs1 B4 O6 Cs2 -127.34(9) 2_565 . . 7_565 ?
Cs2 B4 O6 Cs2 147.94(9) . . . 7_565 ?
O7 B4 O6 Cs2 39.1(4) . . . . ?
O8 B4 O6 Cs2 -144.7(5) . . . . ?
Cs1 B4 O6 Cs2 84.72(7) 2_565 . . . ?
Cs2 B4 O6 Cs2 -147.94(9) 7_565 . . . ?
O6 B4 O7 Al 146.1(4) . . . 7_566 ?
O8 B4 O7 Al -30.0(9) . . . 7_566 ?
Cs1 B4 O7 Al 97.3(5) 2_565 . . 7_566 ?
Cs2 B4 O7 Al -165.5(6) . . . 7_566 ?
Cs2 B4 O7 Al -5.5(18) 7_565 . . 7_566 ?
O6 B4 O7 Cs1 48.8(4) . . . 2_565 ?
O8 B4 O7 Cs1 -127.3(5) . . . 2_565 ?
Cs2 B4 O7 Cs1 97.20(13) . . . 2_565 ?
Cs2 B4 O7 Cs1 -102.7(13) 7_565 . . 2_565 ?
O6 B4 O7 Cs2 -48.4(5) . . . . ?
O8 B4 O7 Cs2 135.5(5) . . . . ?
Cs1 B4 O7 Cs2 -97.20(13) 2_565 . . . ?
Cs2 B4 O7 Cs2 160.1(12) 7_565 . . . ?
O7 B4 O8 Cs2 172.1(3) . . . 7_565 ?
O6 B4 O8 Cs2 -4.2(6) . . . 7_565 ?
Cs1 B4 O8 Cs2 87.9(4) 2_565 . . 7_565 ?
Cs2 B4 O8 Cs2 -114.7(4) . . . 7_565 ?
B4 O6 Al O7 102.5(6) . . . 7_565 ?
Cs1 O6 Al O7 -121.31(17) 2_565 . . 7_565 ?
Cs2 O6 Al O7 13.92(16) 7_565 . . 7_565 ?
Cs2 O6 Al O7 160.37(13) . . . 7_565 ?
B4 O6 Al O5 -23.8(6) . . . . ?
Cs1 O6 Al O5 112.4(2) 2_565 . . . ?
Cs2 O6 Al O5 -112.42(16) 7_565 . . . ?
Cs2 O6 Al O5 34.02(17) . . . . ?
B4 O6 Al O1 -143.2(6) . . . 4_466 ?
Cs1 O6 Al O1 -7.1(2) 2_565 . . 4_466 ?
Cs2 O6 Al O1 128.14(14) 7_565 . . 4_466 ?
Cs2 O6 Al O1 -85.42(15) . . . 4_466 ?
B4 O6 Al Cs1 160.6(6) . . . 6_556 ?
Cs1 O6 Al Cs1 -63.24(14) 2_565 . . 6_556 ?
Cs2 O6 Al Cs1 71.99(6) 7_565 . . 6_556 ?
Cs2 O6 Al Cs1 -141.57(4) . . . 6_556 ?
B4 O6 Al Cs2 -57.8(6) . . . . ?
Cs1 O6 Al Cs2 78.33(14) 2_565 . . . ?
Cs2 O6 Al Cs2 -146.44(9) 7_565 . . . ?
B4 O6 Al Cs2 88.6(6) . . . 7_565 ?
Cs1 O6 Al Cs2 -135.23(18) 2_565 . . 7_565 ?
Cs2 O6 Al Cs2 146.44(9) . . . 7_565 ?
B4 O6 Al Cs2 -110.8(6) . . . 2_564 ?
Cs1 O6 Al Cs2 25.3(4) 2_565 . . 2_564 ?
Cs2 O6 Al Cs2 160.6(2) 7_565 . . 2_564 ?
Cs2 O6 Al Cs2 -53.0(3) . . . 2_564 ?
B1 O5 Al O6 162.2(5) . . . . ?
Cs2 O5 Al O6 -44.1(2) . . . . ?
B1 O5 Al O7 39.6(6) . . . 7_565 ?
Cs2 O5 Al O7 -166.73(14) . . . 7_565 ?
B1 O5 Al O1 -77.4(5) . . . 4_466 ?
Cs2 O5 Al O1 76.32(18) . . . 4_466 ?
B1 O5 Al Cs1 -30.8(8) . . . 6_556 ?
Cs2 O5 Al Cs1 122.9(3) . . . 6_556 ?
B1 O5 Al Cs2 -153.7(6) . . . . ?
B1 O5 Al Cs2 92.3(5) . . . 7_565 ?
Cs2 O5 Al Cs2 -113.96(12) . . . 7_565 ?
B1 O5 Al Cs2 -45.9(5) . . . 2_564 ?
Cs2 O5 Al Cs2 107.76(14) . . . 2_564 ?
